data_7251465
loop_
_publ_author_name
'Doguparthi, Naga Prathyusha'
'Kanagavel, Manimurugan'
'Samreen, Sabiqa'
'Navya, Yaramala'
'Soujanya, Yarasi'
'Swain, Debasish'
'Nechipadappu, Sunil Kumar'

_publ_section_title
;
 Crystal engineering of the cystic fibrosis drug ivacaftor: salts,
 solvates and hydrate forms with solubility and stability studies
;
_journal_issue 10
_journal_name_full CrystEngComm
_journal_page_first 1621
_journal_page_last 1635
_journal_paper_doi 10.1039/D5CE01068C
_journal_volume 28
_journal_year 2026
_chemical_formula_moiety 'C24 H28 N2 O3'
_chemical_formula_sum 'C24 H28 N2 O3'
_chemical_formula_weight 392.48
_chemical_name_systematic Ivacaftor
_space_group_crystal_system monoclinic
_space_group_IT_number 4
_space_group_name_Hall 'P 2yb'
_space_group_name_H-M_alt 'P 1 21 1'
_atom_sites_solution_hydrogens mixed
_atom_sites_solution_primary difmap
_atom_sites_solution_secondary difmap
_audit_creation_method SHELXL-2019/3
_audit_update_record
;
2025-12-31 deposited with the CCDC.	2026-01-28 downloaded from the CCDC.
;
_cell_angle_alpha 90
_cell_angle_beta 105.328(7)
_cell_angle_gamma 90
_cell_formula_units_Z 2
_cell_length_a 11.867(2)
_cell_length_b 5.9451(11)
_cell_length_c 14.816(3)
_cell_measurement_reflns_used 3227
_cell_measurement_temperature 100(2)
_cell_measurement_theta_max 23.56
_cell_measurement_theta_min 2.506
_cell_volume 1008.1(3)
_computing_cell_refinement '<i>SAINT</i> (Bruker, 2016)'
_computing_data_collection '<i>APEX3</i> (Bruker, 2016)'
_computing_data_reduction 'Bruker SAINT'
_computing_molecular_graphics 'Bruker SHELXTL'
_computing_publication_material 'Bruker SHELXTL'
_computing_structure_refinement '<i>SHELXL2014</i> (Sheldrick, 2015)'
_computing_structure_solution '<i>SHELXT</i> (Sheldrick, 2015)'
_diffrn_ambient_temperature 100(2)
_diffrn_measured_fraction_theta_full 0.998
_diffrn_measured_fraction_theta_max 0.998
_diffrn_measurement_device_type 'Bruker D8 QUEST PHOTON-III'
_diffrn_measurement_method '\w and \f'
_diffrn_radiation_type MoK\a
_diffrn_radiation_wavelength 0.71073
_diffrn_reflns_av_R_equivalents 0.0953
_diffrn_reflns_av_unetI/netI 0.0942
_diffrn_reflns_Laue_measured_fraction_full 0.998
_diffrn_reflns_Laue_measured_fraction_max 0.998
_diffrn_reflns_limit_h_max 14
_diffrn_reflns_limit_h_min -14
_diffrn_reflns_limit_k_max 7
_diffrn_reflns_limit_k_min -7
_diffrn_reflns_limit_l_max 17
_diffrn_reflns_limit_l_min -17
_diffrn_reflns_number 17200
_diffrn_reflns_point_group_measured_fraction_full 0.998
_diffrn_reflns_point_group_measured_fraction_max 0.998
_diffrn_reflns_theta_full 25.000
_diffrn_reflns_theta_max 24.999
_diffrn_reflns_theta_min 2.851
_exptl_absorpt_coefficient_mu 0.085
_exptl_absorpt_correction_T_max 0.7457
_exptl_absorpt_correction_T_min 0.6091
_exptl_absorpt_correction_type multi-scan
_exptl_absorpt_process_details
;
 SADABS 2016/2: Krause, L., Herbst-Irmer, R., Sheldrick G.M. & Stalke D.,
 J. Appl. Cryst. 48 (2015) 3-10
;
_exptl_crystal_colour colorless
_exptl_crystal_density_diffrn 1.293
_exptl_crystal_description needle
_exptl_crystal_F_000 420
_exptl_crystal_recrystallization_method 'Re-crystallisation from solvent: nitromethane'
_exptl_crystal_size_max 0.180
_exptl_crystal_size_mid 0.100
_exptl_crystal_size_min 0.090
_refine_diff_density_max 0.192
_refine_diff_density_min -0.259
_refine_diff_density_rms 0.053
_refine_ls_extinction_method none
_refine_ls_goodness_of_fit_ref 0.994
_refine_ls_hydrogen_treatment mixed
_refine_ls_matrix_type full
_refine_ls_number_parameters 279
_refine_ls_number_reflns 3523
_refine_ls_number_restraints 1
_refine_ls_restrained_S_all 0.994
_refine_ls_R_factor_all 0.0926
_refine_ls_R_factor_gt 0.0505
_refine_ls_shift/su_max 0.000
_refine_ls_shift/su_mean 0.000
_refine_ls_structure_factor_coef Fsqd
_refine_ls_weighting_details 'w=1/[\s^2^(Fo^2^)+(0.0513P)^2^] where P=(Fo^2^+2Fc^2^)/3'
_refine_ls_weighting_scheme calc
_refine_ls_wR_factor_gt 0.0974
_refine_ls_wR_factor_ref 0.1125
_reflns_Friedel_coverage 0.808
_reflns_Friedel_fraction_full 0.999
_reflns_Friedel_fraction_max 0.999
_reflns_number_gt 2380
_reflns_number_total 3523
_reflns_threshold_expression 'I > 2\s(I)'
_cod_data_source_file d5ce01068c2.cif
_cod_data_source_block KB1415_0m
_cod_depositor_comments 'Adding full bibliography for 7251465--7251473.cif.'
_cod_original_sg_symbol_H-M 'P 21'
_cod_database_code 7251465
_shelx_shelxl_version_number 2019/3
_shelx_space_group_comment
;
The symmetry employed for this shelxl refinement is uniquely defined
by the following loop, which should always be used as a source of
symmetry information in preference to the above space-group names.
They are only intended as comments.
;
_shelx_estimated_absorpt_t_min 0.985
_shelx_estimated_absorpt_t_max 0.992

loop_
_space_group_symop_operation_xyz
'x, y, z'
'-x, y+1/2, -z'

loop_
_atom_site_label
_atom_site_type_symbol
_atom_site_fract_x
_atom_site_fract_y
_atom_site_fract_z
_atom_site_U_iso_or_equiv
_atom_site_adp_type
_atom_site_occupancy
_atom_site_site_symmetry_order
_atom_site_calc_flag
_atom_site_refinement_flags_posn
_atom_site_refinement_flags_adp
_atom_site_refinement_flags_occupancy
_atom_site_disorder_assembly
_atom_site_disorder_group
C1 C 0.7265(4) 1.3364(8) 0.2603(3) 0.0247(11) Uani 1 1 d . . . . .
H1 H 0.770097 1.423546 0.311428 0.030 Uiso 1 1 calc R U . . .
C2 C 0.7236(4) 1.3954(8) 0.1702(3) 0.0285(12) Uani 1 1 d . . . . .
H2 H 0.764521 1.525427 0.159125 0.034 Uiso 1 1 calc R U . . .
C3 C 0.6613(4) 1.2665(8) 0.0946(3) 0.0252(11) Uani 1 1 d . . . . .
H3 H 0.660619 1.308773 0.032662 0.030 Uiso 1 1 calc R U . . .
C4 C 0.6017(3) 1.0809(8) 0.1093(3) 0.0230(11) Uani 1 1 d . . . . .
H4 H 0.559940 0.993989 0.057363 0.028 Uiso 1 1 calc R U . . .
C5 C 0.6010(3) 1.0157(7) 0.2008(3) 0.0204(11) Uani 1 1 d . . . . .
C6 C 0.6644(3) 1.1464(8) 0.2763(3) 0.0204(11) Uani 1 1 d . . . . .
C7 C 0.6042(4) 0.9050(8) 0.3826(3) 0.0225(11) Uani 1 1 d . . . . .
H7 H 0.605831 0.871626 0.445630 0.027 Uiso 1 1 calc R U . . .
C8 C 0.5412(3) 0.7663(7) 0.3131(3) 0.0190(11) Uani 1 1 d . . . . .
C9 C 0.5344(3) 0.8187(8) 0.2165(3) 0.0204(11) Uani 1 1 d . . . . .
C10 C 0.4795(3) 0.5769(8) 0.3441(3) 0.0215(11) Uani 1 1 d . . . . .
C11 C 0.3273(3) 0.2841(7) 0.2860(3) 0.0180(10) Uani 1 1 d . . . . .
C12 C 0.3456(4) 0.1712(7) 0.3702(3) 0.0207(11) Uani 1 1 d . . . . .
H12 H 0.416711 0.195527 0.416803 0.025 Uiso 1 1 calc R U . . .
C13 C 0.2643(3) 0.0239(7) 0.3893(3) 0.0199(11) Uani 1 1 d . . . . .
C14 C 0.1577(3) -0.0152(7) 0.3225(3) 0.0198(11) Uani 1 1 d . . . . .
C15 C 0.1474(3) 0.0877(8) 0.2362(3) 0.0194(10) Uani 1 1 d . . . . .
H15 H 0.078697 0.054383 0.188181 0.023 Uiso 1 1 calc R U . . .
C16 C 0.2269(3) 0.2343(7) 0.2125(3) 0.0171(10) Uani 1 1 d . . . . .
C17 C 0.0592(4) -0.1529(8) 0.3437(3) 0.0234(11) Uani 1 1 d . . . . .
C18 C 0.0210(4) -0.0446(8) 0.4254(3) 0.0290(12) Uani 1 1 d . . . . .
H18A H -0.007923 0.107899 0.407780 0.043 Uiso 1 1 calc R U . . .
H18B H 0.087934 -0.037722 0.480704 0.043 Uiso 1 1 calc R U . . .
H18C H -0.041203 -0.135035 0.439511 0.043 Uiso 1 1 calc R U . . .
C19 C 0.0970(4) -0.3964(8) 0.3675(3) 0.0285(11) Uani 1 1 d . . . . .
H19A H 0.118299 -0.465474 0.314217 0.043 Uiso 1 1 calc R U . . .
H19B H 0.032449 -0.480677 0.381082 0.043 Uiso 1 1 calc R U . . .
H19C H 0.164598 -0.399201 0.422409 0.043 Uiso 1 1 calc R U . . .
C20 C -0.0502(4) -0.1590(9) 0.2604(3) 0.0299(12) Uani 1 1 d . . . . .
H20A H -0.075449 -0.004920 0.241910 0.045 Uiso 1 1 calc R U . . .
H20B H -0.112964 -0.239321 0.278470 0.045 Uiso 1 1 calc R U . . .
H20C H -0.031893 -0.236608 0.207635 0.045 Uiso 1 1 calc R U . . .
C21 C 0.2054(3) 0.3258(8) 0.1128(3) 0.0185(10) Uani 1 1 d . . . . .
C22 C 0.1887(4) 0.5834(8) 0.1095(3) 0.0252(11) Uani 1 1 d . . . . .
H22A H 0.180429 0.637194 0.045563 0.038 Uiso 1 1 calc R U . . .
H22B H 0.256829 0.654985 0.151922 0.038 Uiso 1 1 calc R U . . .
H22C H 0.118319 0.621643 0.128984 0.038 Uiso 1 1 calc R U . . .
C23 C 0.3060(3) 0.2539(8) 0.0708(3) 0.0236(11) Uani 1 1 d . . . . .
H23A H 0.284866 0.288179 0.003748 0.035 Uiso 1 1 calc R U . . .
H23B H 0.319601 0.091880 0.079969 0.035 Uiso 1 1 calc R U . . .
H23C H 0.377204 0.335907 0.102118 0.035 Uiso 1 1 calc R U . . .
C24 C 0.0943(3) 0.2271(8) 0.0467(3) 0.0265(11) Uani 1 1 d . . . . .
H24A H 0.086388 0.282135 -0.016979 0.040 Uiso 1 1 calc R U . . .
H24B H 0.026030 0.273538 0.067613 0.040 Uiso 1 1 calc R U . . .
H24C H 0.099501 0.062526 0.047433 0.040 Uiso 1 1 calc R U . . .
N1 N 0.6633(3) 1.0847(7) 0.3656(3) 0.0247(10) Uani 1 1 d . . . . .
H1N H 0.692(4) 1.184(9) 0.410(3) 0.042(16) Uiso 1 1 d . . . . .
N2 N 0.4079(3) 0.4526(6) 0.2751(2) 0.0197(9) Uani 1 1 d . . . . .
H2N H 0.407(3) 0.507(7) 0.218(3) 0.024 Uiso 1 1 d . U . . .
O1 O 0.4743(2) 0.7076(5) 0.14844(17) 0.0253(8) Uani 1 1 d . . . . .
O2 O 0.4928(2) 0.5389(6) 0.42851(19) 0.0283(8) Uani 1 1 d . . . . .
O3 O 0.2885(3) -0.0759(6) 0.47655(19) 0.0283(8) Uani 1 1 d . . . . .
H3O H 0.360(5) -0.024(11) 0.507(4) 0.08(2) Uiso 1 1 d . . . . .

loop_
_atom_site_aniso_label
_atom_site_aniso_U_11
_atom_site_aniso_U_22
_atom_site_aniso_U_33
_atom_site_aniso_U_23
_atom_site_aniso_U_13
_atom_site_aniso_U_12
C1 0.025(2) 0.018(3) 0.027(3) -0.004(2) 0.000(2) -0.003(2)
C2 0.028(2) 0.024(3) 0.032(3) 0.003(2) 0.006(2) -0.005(2)
C3 0.029(2) 0.023(3) 0.023(2) 0.002(2) 0.007(2) -0.001(2)
C4 0.023(2) 0.024(3) 0.020(2) -0.004(2) 0.0022(19) 0.002(2)
C5 0.020(2) 0.018(3) 0.022(2) 0.000(2) 0.0020(18) 0.003(2)
C6 0.019(2) 0.021(3) 0.020(2) -0.002(2) 0.0031(19) 0.000(2)
C7 0.024(2) 0.024(3) 0.016(2) 0.002(2) -0.0014(19) 0.001(2)
C8 0.018(2) 0.018(3) 0.018(2) 0.001(2) 0.0006(18) 0.005(2)
C9 0.016(2) 0.021(3) 0.022(2) -0.003(2) 0.0019(18) 0.003(2)
C10 0.022(2) 0.022(3) 0.019(2) -0.002(2) 0.0028(19) 0.001(2)
C11 0.020(2) 0.017(3) 0.018(2) 0.0008(19) 0.0065(18) 0.000(2)
C12 0.022(2) 0.017(3) 0.020(2) -0.002(2) 0.0009(18) 0.000(2)
C13 0.031(2) 0.015(3) 0.013(2) 0.0053(19) 0.0052(19) 0.001(2)
C14 0.020(2) 0.019(3) 0.019(2) -0.002(2) 0.0031(18) 0.001(2)
C15 0.023(2) 0.016(3) 0.016(2) -0.0009(19) 0.0004(18) -0.001(2)
C16 0.019(2) 0.013(3) 0.018(2) -0.001(2) 0.0027(18) 0.000(2)
C17 0.030(3) 0.019(3) 0.021(2) -0.002(2) 0.008(2) -0.003(2)
C18 0.034(3) 0.025(3) 0.030(3) -0.001(2) 0.012(2) -0.001(3)
C19 0.043(3) 0.018(3) 0.026(2) 0.001(2) 0.012(2) -0.003(3)
C20 0.028(2) 0.031(3) 0.031(3) -0.002(2) 0.007(2) -0.010(2)
C21 0.017(2) 0.019(3) 0.018(2) -0.001(2) 0.0014(17) 0.000(2)
C22 0.026(2) 0.026(3) 0.020(2) 0.001(2) -0.0001(19) 0.003(2)
C23 0.029(2) 0.026(3) 0.016(2) -0.002(2) 0.0047(18) 0.000(2)
C24 0.028(2) 0.027(3) 0.021(2) 0.002(2) -0.0005(19) -0.003(2)
N1 0.029(2) 0.020(3) 0.022(2) -0.006(2) 0.0008(18) -0.006(2)
N2 0.0242(19) 0.021(2) 0.0125(18) 0.0018(17) 0.0023(16) -0.0025(19)
O1 0.0270(16) 0.027(2) 0.0195(17) -0.0034(16) 0.0012(13) -0.0060(16)
O2 0.0321(17) 0.034(2) 0.0159(16) 0.0011(14) 0.0014(13) -0.0064(16)
O3 0.0346(18) 0.026(2) 0.0199(17) 0.0059(15) -0.0006(14) -0.0056(17)

loop_
_atom_type_symbol
_atom_type_description
_atom_type_scat_dispersion_real
_atom_type_scat_dispersion_imag
_atom_type_scat_source
C C 0.0033 0.0016 'International Tables Vol C Tables 4.2.6.8 and 6.1.1.4'
H H 0.0000 0.0000 'International Tables Vol C Tables 4.2.6.8 and 6.1.1.4'
N N 0.0061 0.0033 'International Tables Vol C Tables 4.2.6.8 and 6.1.1.4'
O O 0.0106 0.0060 'International Tables Vol C Tables 4.2.6.8 and 6.1.1.4'

loop_
_geom_angle_atom_site_label_1
_geom_angle_atom_site_label_2
_geom_angle_atom_site_label_3
_geom_angle
_geom_angle_site_symmetry_1
_geom_angle_site_symmetry_3
_geom_angle_publ_flag
C2 C1 C6 119.4(4) . . ?
C2 C1 H1 120.3 . . ?
C6 C1 H1 120.3 . . ?
C1 C2 C3 120.8(4) . . ?
C1 C2 H2 119.6 . . ?
C3 C2 H2 119.6 . . ?
C4 C3 C2 120.3(4) . . ?
C4 C3 H3 119.8 . . ?
C2 C3 H3 119.8 . . ?
C3 C4 C5 120.8(4) . . ?
C3 C4 H4 119.6 . . ?
C5 C4 H4 119.6 . . ?
C6 C5 C4 118.4(4) . . ?
C6 C5 C9 120.8(4) . . ?
C4 C5 C9 120.8(4) . . ?
N1 C6 C1 121.1(4) . . ?
N1 C6 C5 118.6(4) . . ?
C1 C6 C5 120.3(4) . . ?
N1 C7 C8 123.1(4) . . ?
N1 C7 H7 118.5 . . ?
C8 C7 H7 118.5 . . ?
C7 C8 C9 119.3(4) . . ?
C7 C8 C10 116.0(4) . . ?
C9 C8 C10 124.6(4) . . ?
O1 C9 C8 123.5(4) . . ?
O1 C9 C5 120.5(4) . . ?
C8 C9 C5 116.0(4) . . ?
O2 C10 N2 123.1(4) . . ?
O2 C10 C8 120.7(4) . . ?
N2 C10 C8 116.2(4) . . ?
C12 C11 C16 119.4(4) . . ?
C12 C11 N2 119.6(3) . . ?
C16 C11 N2 120.9(4) . . ?
C11 C12 C13 122.7(4) . . ?
C11 C12 H12 118.7 . . ?
C13 C12 H12 118.7 . . ?
O3 C13 C12 118.6(3) . . ?
O3 C13 C14 120.9(4) . . ?
C12 C13 C14 120.4(4) . . ?
C15 C14 C13 114.7(4) . . ?
C15 C14 C17 122.5(3) . . ?
C13 C14 C17 122.7(4) . . ?
C16 C15 C14 127.1(4) . . ?
C16 C15 H15 116.4 . . ?
C14 C15 H15 116.4 . . ?
C15 C16 C11 115.1(4) . . ?
C15 C16 C21 120.9(3) . . ?
C11 C16 C21 124.0(4) . . ?
C14 C17 C19 111.2(4) . . ?
C14 C17 C20 112.2(3) . . ?
C19 C17 C20 107.3(4) . . ?
C14 C17 C18 109.7(3) . . ?
C19 C17 C18 110.1(4) . . ?
C20 C17 C18 106.2(3) . . ?
C17 C18 H18A 109.5 . . ?
C17 C18 H18B 109.5 . . ?
H18A C18 H18B 109.5 . . ?
C17 C18 H18C 109.5 . . ?
H18A C18 H18C 109.5 . . ?
H18B C18 H18C 109.5 . . ?
C17 C19 H19A 109.5 . . ?
C17 C19 H19B 109.5 . . ?
H19A C19 H19B 109.5 . . ?
C17 C19 H19C 109.5 . . ?
H19A C19 H19C 109.5 . . ?
H19B C19 H19C 109.5 . . ?
C17 C20 H20A 109.5 . . ?
C17 C20 H20B 109.5 . . ?
H20A C20 H20B 109.5 . . ?
C17 C20 H20C 109.5 . . ?
H20A C20 H20C 109.5 . . ?
H20B C20 H20C 109.5 . . ?
C16 C21 C24 112.0(3) . . ?
C16 C21 C22 111.7(3) . . ?
C24 C21 C22 106.1(3) . . ?
C16 C21 C23 110.0(3) . . ?
C24 C21 C23 105.2(3) . . ?
C22 C21 C23 111.6(4) . . ?
C21 C22 H22A 109.5 . . ?
C21 C22 H22B 109.5 . . ?
H22A C22 H22B 109.5 . . ?
C21 C22 H22C 109.5 . . ?
H22A C22 H22C 109.5 . . ?
H22B C22 H22C 109.5 . . ?
C21 C23 H23A 109.5 . . ?
C21 C23 H23B 109.5 . . ?
H23A C23 H23B 109.5 . . ?
C21 C23 H23C 109.5 . . ?
H23A C23 H23C 109.5 . . ?
H23B C23 H23C 109.5 . . ?
C21 C24 H24A 109.5 . . ?
C21 C24 H24B 109.5 . . ?
H24A C24 H24B 109.5 . . ?
C21 C24 H24C 109.5 . . ?
H24A C24 H24C 109.5 . . ?
H24B C24 H24C 109.5 . . ?
C7 N1 C6 122.2(4) . . ?
C7 N1 H1N 120(3) . . ?
C6 N1 H1N 116(3) . . ?
C10 N2 C11 127.0(3) . . ?
C10 N2 H2N 111(3) . . ?
C11 N2 H2N 121(3) . . ?
C13 O3 H3O 105(4) . . ?

loop_
_geom_bond_atom_site_label_1
_geom_bond_atom_site_label_2
_geom_bond_distance
_geom_bond_site_symmetry_2
_geom_bond_publ_flag
C1 C2 1.372(6) . ?
C1 C6 1.403(6) . ?
C1 H1 0.9500 . ?
C2 C3 1.397(6) . ?
C2 H2 0.9500 . ?
C3 C4 1.359(6) . ?
C3 H3 0.9500 . ?
C4 C5 1.412(6) . ?
C4 H4 0.9500 . ?
C5 C6 1.406(5) . ?
C5 C9 1.466(6) . ?
C6 N1 1.376(5) . ?
C7 N1 1.338(6) . ?
C7 C8 1.376(5) . ?
C7 H7 0.9500 . ?
C8 C9 1.445(5) . ?
C8 C10 1.481(6) . ?
C9 O1 1.258(5) . ?
C10 O2 1.240(4) . ?
C10 N2 1.361(5) . ?
C11 C12 1.382(5) . ?
C11 C16 1.417(5) . ?
C11 N2 1.423(5) . ?
C12 C13 1.386(6) . ?
C12 H12 0.9500 . ?
C13 O3 1.382(5) . ?
C13 C14 1.404(5) . ?
C14 C15 1.394(5) . ?
C14 C17 1.526(6) . ?
C15 C16 1.395(6) . ?
C15 H15 0.9500 . ?
C16 C21 1.531(5) . ?
C17 C19 1.529(6) . ?
C17 C20 1.537(5) . ?
C17 C18 1.541(6) . ?
C18 H18A 0.9800 . ?
C18 H18B 0.9800 . ?
C18 H18C 0.9800 . ?
C19 H19A 0.9800 . ?
C19 H19B 0.9800 . ?
C19 H19C 0.9800 . ?
C20 H20A 0.9800 . ?
C20 H20B 0.9800 . ?
C20 H20C 0.9800 . ?
C21 C24 1.536(5) . ?
C21 C22 1.544(6) . ?
C21 C23 1.544(5) . ?
C22 H22A 0.9800 . ?
C22 H22B 0.9800 . ?
C22 H22C 0.9800 . ?
C23 H23A 0.9800 . ?
C23 H23B 0.9800 . ?
C23 H23C 0.9800 . ?
C24 H24A 0.9800 . ?
C24 H24B 0.9800 . ?
C24 H24C 0.9800 . ?
N1 H1N 0.88(5) . ?
N2 H2N 0.90(4) . ?
O3 H3O 0.90(6) . ?

loop_
_geom_hbond_atom_site_label_D
_geom_hbond_atom_site_label_H
_geom_hbond_atom_site_label_A
_geom_hbond_distance_DH
_geom_hbond_distance_HA
_geom_hbond_distance_DA
_geom_hbond_angle_DHA
_geom_hbond_site_symmetry_A
_geom_hbond_publ_flag
C7 H7 O2 0.95 2.64 3.391(5) 135.8 2_656 yes
C12 H12 O2 0.95 2.44 3.189(5) 135.2 2_646 yes
O3 H3O O2 0.90(6) 1.80(6) 2.692(4) 172(6) 2_646 yes
N1 H1N O3 0.88(5) 2.17(5) 3.027(5) 164(4) 2_666 yes
N2 H2N O1 0.90(4) 1.89(4) 2.687(5) 147(4) . yes
C12 H12 O2 0.95 2.22 2.789(5) 117.5 . yes

loop_
_geom_torsion_atom_site_label_1
_geom_torsion_atom_site_label_2
_geom_torsion_atom_site_label_3
_geom_torsion_atom_site_label_4
_geom_torsion
_geom_torsion_site_symmetry_1
_geom_torsion_site_symmetry_2
_geom_torsion_site_symmetry_3
_geom_torsion_site_symmetry_4
_geom_torsion_publ_flag
C6 C1 C2 C3 -1.0(6) . . . . ?
C1 C2 C3 C4 0.5(7) . . . . ?
C2 C3 C4 C5 0.3(6) . . . . ?
C3 C4 C5 C6 -0.6(6) . . . . ?
C3 C4 C5 C9 178.5(4) . . . . ?
C2 C1 C6 N1 -178.7(4) . . . . ?
C2 C1 C6 C5 0.8(6) . . . . ?
C4 C5 C6 N1 179.5(4) . . . . ?
C9 C5 C6 N1 0.4(6) . . . . ?
C4 C5 C6 C1 0.0(6) . . . . ?
C9 C5 C6 C1 -179.1(4) . . . . ?
N1 C7 C8 C9 -2.1(6) . . . . ?
N1 C7 C8 C10 -179.1(4) . . . . ?
C7 C8 C9 O1 -176.4(4) . . . . ?
C10 C8 C9 O1 0.3(6) . . . . ?
C7 C8 C9 C5 2.4(5) . . . . ?
C10 C8 C9 C5 179.2(4) . . . . ?
C6 C5 C9 O1 177.2(4) . . . . ?
C4 C5 C9 O1 -1.8(6) . . . . ?
C6 C5 C9 C8 -1.6(5) . . . . ?
C4 C5 C9 C8 179.3(4) . . . . ?
C7 C8 C10 O2 -5.5(6) . . . . ?
C9 C8 C10 O2 177.7(4) . . . . ?
C7 C8 C10 N2 173.7(4) . . . . ?
C9 C8 C10 N2 -3.1(6) . . . . ?
C16 C11 C12 C13 -5.9(6) . . . . ?
N2 C11 C12 C13 172.5(4) . . . . ?
C11 C12 C13 O3 -178.0(4) . . . . ?
C11 C12 C13 C14 -0.5(7) . . . . ?
O3 C13 C14 C15 -177.1(4) . . . . ?
C12 C13 C14 C15 5.5(6) . . . . ?
O3 C13 C14 C17 4.9(6) . . . . ?
C12 C13 C14 C17 -172.5(4) . . . . ?
C13 C14 C15 C16 -4.8(7) . . . . ?
C17 C14 C15 C16 173.3(4) . . . . ?
C14 C15 C16 C11 -1.1(7) . . . . ?
C14 C15 C16 C21 177.3(4) . . . . ?
C12 C11 C16 C15 6.4(6) . . . . ?
N2 C11 C16 C15 -171.9(4) . . . . ?
C12 C11 C16 C21 -171.9(4) . . . . ?
N2 C11 C16 C21 9.8(6) . . . . ?
C15 C14 C17 C19 119.1(4) . . . . ?
C13 C14 C17 C19 -63.0(5) . . . . ?
C15 C14 C17 C20 -1.1(6) . . . . ?
C13 C14 C17 C20 176.8(4) . . . . ?
C15 C14 C17 C18 -118.9(4) . . . . ?
C13 C14 C17 C18 59.0(5) . . . . ?
C15 C16 C21 C24 -3.0(6) . . . . ?
C11 C16 C21 C24 175.2(4) . . . . ?
C15 C16 C21 C22 115.9(5) . . . . ?
C11 C16 C21 C22 -65.9(5) . . . . ?
C15 C16 C21 C23 -119.6(4) . . . . ?
C11 C16 C21 C23 58.6(5) . . . . ?
C8 C7 N1 C6 0.8(6) . . . . ?
C1 C6 N1 C7 179.6(4) . . . . ?
C5 C6 N1 C7 0.1(6) . . . . ?
O2 C10 N2 C11 8.7(7) . . . . ?
C8 C10 N2 C11 -170.5(4) . . . . ?
C12 C11 N2 C10 -25.0(6) . . . . ?
C16 C11 N2 C10 153.4(4) . . . . ?
